data_2242850
loop_
_publ_author_name
'Phiromphu, Nutchanikan'
'Chainok, Kittipong'
'Songsasen, Apisit'
'Duangthongyou, Tanwawan'

_publ_section_title
;
 Crystal structure of 3-methoxy-4-[2-(thiazol-2-yl)diazen-1-yl]aniline
 monohydrate
;
_journal_coeditor_code DX2014
_journal_issue 3
_journal_name_full 'Acta Crystallographica Section E'
_journal_page_first 354
_journal_page_last 357
_journal_paper_doi 10.1107/S205698901900207X
_journal_volume 75
_journal_year 2019
_chemical_formula_iupac 'C10 H10 N4 O S, H2 O'
_chemical_formula_moiety 'C10 H10 N4 O S, H2 O'
_chemical_formula_sum 'C10 H12 N4 O2 S'
_chemical_formula_weight 252.30
_chemical_name_systematic
;
3-Methoxy-4-[2-(thiazol-2-yl)diazen-1-yl]aniline monohydrate
;
_space_group_crystal_system monoclinic
_space_group_IT_number 14
_space_group_name_Hall '-P 2yn'
_space_group_name_H-M_alt 'P 1 21/n 1'
_symmetry_space_group_name_Hall '-P 2yn'
_symmetry_space_group_name_H-M 'P 1 21/n 1'
_atom_sites_solution_hydrogens mixed
_atom_sites_solution_primary dual
_cell_angle_alpha 90
_cell_angle_beta 90.345(16)
_cell_angle_gamma 90
_cell_formula_units_Z 4
_cell_length_a 9.051(5)
_cell_length_b 11.526(5)
_cell_length_c 10.893(6)
_cell_measurement_reflns_used 395
_cell_measurement_temperature 298
_cell_measurement_theta_max 18.957
_cell_measurement_theta_min 2.917
_cell_volume 1136.4(10)
_computing_cell_refinement
;
SAINT (Bruker, 2016)
;
_computing_data_collection
;
APEX3 (Bruker, 2016)
;
_computing_data_reduction
;
SAINT (Bruker, 2016)
;
_computing_molecular_graphics
;
<i>OLEX2</i> (Dolomanov <i>et al.</i>,  2009)
;
_computing_publication_material
;
<i>OLEX2</i> (Dolomanov <i>et al.</i>,  2009)
;
_computing_structure_refinement
;
SHELXL2016 (Sheldrick, 2015b)
;
_computing_structure_solution
;
SHELXT (Sheldrick, 2015a)
;
_diffrn_ambient_temperature 298
_diffrn_detector 'Bruker APEXII area detector'
_diffrn_detector_area_resol_mean 7.9
_diffrn_measured_fraction_theta_full 1.000
_diffrn_measured_fraction_theta_max 0.998
_diffrn_measurement_device 'three-circle diffractometer'
_diffrn_measurement_device_type 'Bruker APEXII CCD'
_diffrn_measurement_method '\f and \w scans'
_diffrn_radiation_monochromator 'mirror optics'
_diffrn_radiation_probe x-ray
_diffrn_radiation_type MoK\a
_diffrn_radiation_wavelength 0.71073
_diffrn_reflns_av_R_equivalents 0.1635
_diffrn_reflns_av_unetI/netI 0.1645
_diffrn_reflns_limit_h_max 11
_diffrn_reflns_limit_h_min -10
_diffrn_reflns_limit_k_max 12
_diffrn_reflns_limit_k_min -14
_diffrn_reflns_limit_l_max 13
_diffrn_reflns_limit_l_min -13
_diffrn_reflns_number 13093
_diffrn_reflns_theta_full 25.242
_diffrn_reflns_theta_max 25.748
_diffrn_reflns_theta_min 2.573
_diffrn_source 'microfocus sealed X-ray tube'
_diffrn_standards_number 0
_exptl_absorpt_coefficient_mu 0.281
_exptl_absorpt_correction_T_max 0.7453
_exptl_absorpt_correction_T_min 0.5845
_exptl_absorpt_correction_type multi-scan
_exptl_absorpt_process_details
;
(SADABS; Bruker, 2016)
;
_exptl_crystal_colour brown
_exptl_crystal_density_diffrn 1.475
_exptl_crystal_description block
_exptl_crystal_F_000 528
_exptl_crystal_size_max 0.14
_exptl_crystal_size_mid 0.06
_exptl_crystal_size_min 0.06
_refine_diff_density_max 0.256
_refine_diff_density_min -0.255
_refine_ls_extinction_coef 0.009(2)
_refine_ls_extinction_expression Fc^*^=kFc[1+0.001xFc^2^\l^3^/sin(2\q)]^-1/4^
_refine_ls_extinction_method
;
SHELXL2016 (Sheldrick, 2015b)
;
_refine_ls_goodness_of_fit_ref 0.929
_refine_ls_hydrogen_treatment mixed
_refine_ls_matrix_type full
_refine_ls_number_parameters 172
_refine_ls_number_reflns 2164
_refine_ls_number_restraints 4
_refine_ls_restrained_S_all 0.929
_refine_ls_R_factor_all 0.1540
_refine_ls_R_factor_gt 0.0545
_refine_ls_shift/su_max 0.000
_refine_ls_shift/su_mean 0.000
_refine_ls_structure_factor_coef Fsqd
_refine_ls_weighting_details 'w=1/[\s^2^(Fo^2^)+(0.0242P)^2^] where P=(Fo^2^+2Fc^2^)/3'
_refine_ls_weighting_scheme calc
_refine_ls_wR_factor_gt 0.0999
_refine_ls_wR_factor_ref 0.1306
_reflns_number_gt 995
_reflns_number_total 2164
_reflns_threshold_expression 'I > 2\s(I)'
_cod_data_source_file dx2014sup1.cif
_cod_data_source_block I
_cod_original_cell_volume 1136.5(10)
_cod_database_code 2242850
_shelx_space_group_comment
;
The symmetry employed for this shelxl refinement is uniquely defined
by the following loop, which should always be used as a source of
symmetry information in preference to the above space-group names.
They are only intended as comments.
;
_shelx_estimated_absorpt_t_min 0.962
_shelx_estimated_absorpt_t_max 0.983

loop_
_space_group_symop_operation_xyz
'x, y, z'
'-x+1/2, y+1/2, -z+1/2'
'-x, -y, -z'
'x-1/2, -y-1/2, z-1/2'

loop_
_atom_site_type_symbol
_atom_site_label
_atom_site_fract_x
_atom_site_fract_y
_atom_site_fract_z
_atom_site_U_iso_or_equiv
_atom_site_adp_type
_atom_site_calc_flag
_atom_site_occupancy
S S1 0.22221(11) 1.00037(9) 0.49942(9) 0.0393(4) Uani d 1
O O1 0.4757(3) 0.6793(2) 0.5996(2) 0.0379(7) Uani d 1
O O3 0.8582(4) 0.3028(3) 0.5520(4) 0.0512(9) Uani d 1
N N1 0.3051(4) 1.0873(3) 0.2927(3) 0.0374(9) Uani d 1
N N2 0.4373(3) 0.9181(3) 0.3421(3) 0.0324(8) Uani d 1
N N3 0.4436(3) 0.8375(3) 0.4254(3) 0.0297(8) Uani d 1
N N4 0.8772(4) 0.5020(3) 0.3833(4) 0.0421(9) Uani d 1
C C1 0.1384(4) 1.1242(3) 0.4478(4) 0.0387(11) Uani d 1
H H1 0.063837 1.163516 0.488936 0.046 Uiso calc 1
C C2 0.1954(4) 1.1567(3) 0.3399(4) 0.0393(11) Uani d 1
H H2 0.162460 1.222749 0.298950 0.047 Uiso calc 1
C C3 0.3298(4) 1.0010(3) 0.3686(3) 0.0280(9) Uani d 1
C C4 0.5502(4) 0.7542(3) 0.4088(3) 0.0283(10) Uani d 1
C C5 0.5698(4) 0.6708(3) 0.5038(3) 0.0285(9) Uani d 1
C C6 0.6797(4) 0.5880(3) 0.4951(3) 0.0313(10) Uani d 1
H H6 0.692487 0.534501 0.558164 0.038 Uiso calc 1
C C7 0.7720(4) 0.5838(3) 0.3925(4) 0.0304(10) Uani d 1
C C8 0.7527(4) 0.6669(3) 0.2975(3) 0.0364(11) Uani d 1
H H8 0.813766 0.665287 0.229219 0.044 Uiso calc 1
C C9 0.6462(4) 0.7479(3) 0.3060(3) 0.0347(10) Uani d 1
H H9 0.634945 0.801384 0.242785 0.042 Uiso calc 1
C C10 0.5045(4) 0.6082(3) 0.7052(3) 0.0448(12) Uani d 1
H H10A 0.495963 0.527893 0.682871 0.067 Uiso calc 1
H H10B 0.434175 0.625874 0.768158 0.067 Uiso calc 1
H H10C 0.602526 0.623236 0.735301 0.067 Uiso calc 1
H H4A 0.927(4) 0.496(3) 0.316(2) 0.056(14) Uiso d 1
H H4B 0.877(5) 0.446(3) 0.437(3) 0.078(18) Uiso d 1
H H3A 0.853(7) 0.340(5) 0.618(3) 0.15(3) Uiso d 1
H H3B 0.776(3) 0.276(4) 0.530(4) 0.10(2) Uiso d 1

loop_
_atom_site_aniso_label
_atom_site_aniso_U_11
_atom_site_aniso_U_22
_atom_site_aniso_U_33
_atom_site_aniso_U_12
_atom_site_aniso_U_13
_atom_site_aniso_U_23
S1 0.0428(7) 0.0371(6) 0.0381(7) 0.0005(6) 0.0105(5) 0.0034(6)
O1 0.0423(18) 0.0405(16) 0.0312(18) 0.0105(14) 0.0138(14) 0.0063(14)
O3 0.053(3) 0.0464(19) 0.055(2) -0.0033(18) 0.010(2) -0.0018(18)
N1 0.043(2) 0.036(2) 0.033(2) 0.0055(18) 0.0006(17) 0.0102(18)
N2 0.030(2) 0.0297(19) 0.037(2) 0.0021(16) 0.0040(16) 0.0022(17)
N3 0.028(2) 0.0277(18) 0.034(2) -0.0010(16) 0.0017(15) 0.0006(17)
N4 0.045(2) 0.038(2) 0.044(3) 0.010(2) 0.016(2) 0.000(2)
C1 0.036(3) 0.034(2) 0.046(3) 0.007(2) 0.003(2) -0.005(2)
C2 0.045(3) 0.028(2) 0.045(3) 0.006(2) -0.005(2) -0.001(2)
C3 0.026(2) 0.026(2) 0.032(2) -0.005(2) 0.0027(18) 0.000(2)
C4 0.029(2) 0.031(2) 0.026(3) -0.002(2) 0.008(2) -0.004(2)
C5 0.031(2) 0.028(2) 0.027(2) -0.006(2) 0.0057(19) -0.001(2)
C6 0.037(3) 0.025(2) 0.032(3) 0.001(2) 0.004(2) 0.0031(19)
C7 0.027(2) 0.029(2) 0.035(3) -0.003(2) 0.006(2) -0.006(2)
C8 0.038(3) 0.040(2) 0.031(3) -0.003(2) 0.010(2) 0.002(2)
C9 0.041(3) 0.033(2) 0.030(3) -0.001(2) -0.002(2) 0.0031(19)
C10 0.049(3) 0.055(3) 0.031(3) 0.006(2) 0.011(2) 0.009(2)

loop_
_atom_type_symbol
_atom_type_description
_atom_type_scat_dispersion_real
_atom_type_scat_dispersion_imag
_atom_type_scat_source
C C 0.0033 0.0016 'International Tables Vol C Tables 4.2.6.8 and 6.1.1.4'
H H 0.0000 0.0000 'International Tables Vol C Tables 4.2.6.8 and 6.1.1.4'
N N 0.0061 0.0033 'International Tables Vol C Tables 4.2.6.8 and 6.1.1.4'
O O 0.0106 0.0060 'International Tables Vol C Tables 4.2.6.8 and 6.1.1.4'
S S 0.1246 0.1234 'International Tables Vol C Tables 4.2.6.8 and 6.1.1.4'

loop_
_geom_angle_atom_site_label_1
_geom_angle_atom_site_label_2
_geom_angle_atom_site_label_3
_geom_angle
C1 S1 C3 88.6(2)
C5 O1 C10 117.7(3)
H3A O3 H3B 112(5)
C3 N1 C2 109.0(3)
N3 N2 C3 111.9(3)
N2 N3 C4 115.8(3)
C7 N4 H4A 120(3)
C7 N4 H4B 118(3)
H4A N4 H4B 121(4)
S1 C1 H1 124.8
C2 C1 S1 110.5(3)
C2 C1 H1 124.8
N1 C2 H2 121.7
C1 C2 N1 116.6(3)
C1 C2 H2 121.7
N1 C3 S1 115.3(3)
N1 C3 N2 120.4(3)
N2 C3 S1 124.3(3)
N3 C4 C5 117.5(3)
N3 C4 C9 124.9(3)
C5 C4 C9 117.6(3)
O1 C5 C4 115.8(3)
O1 C5 C6 123.9(3)
C6 C5 C4 120.2(3)
C5 C6 H6 119.6
C5 C6 C7 120.8(3)
C7 C6 H6 119.6
N4 C7 C6 120.7(4)
N4 C7 C8 120.2(4)
C6 C7 C8 119.1(3)
C7 C8 H8 119.9
C9 C8 C7 120.2(4)
C9 C8 H8 119.9
C4 C9 H9 119.0
C8 C9 C4 122.1(4)
C8 C9 H9 119.0
O1 C10 H10A 109.5
O1 C10 H10B 109.5
O1 C10 H10C 109.5
H10A C10 H10B 109.5
H10A C10 H10C 109.5
H10B C10 H10C 109.5

loop_
_geom_bond_atom_site_label_1
_geom_bond_atom_site_label_2
_geom_bond_distance
S1 C1 1.710(4)
S1 C3 1.731(4)
O1 C5 1.355(4)
O1 C10 1.435(4)
O3 H3A 0.842(10)
O3 H3B 0.840(10)
N1 C2 1.377(5)
N1 C3 1.312(4)
N2 N3 1.299(4)
N2 C3 1.396(4)
N3 C4 1.374(4)
N4 C7 1.344(5)
N4 H4A 0.865(10)
N4 H4B 0.868(10)
C1 H1 0.9300
C1 C2 1.340(5)
C2 H2 0.9300
C4 C5 1.422(5)
C4 C9 1.423(5)
C5 C6 1.382(5)
C6 H6 0.9300
C6 C7 1.401(5)
C7 C8 1.420(5)
C8 H8 0.9300
C8 C9 1.345(5)
C9 H9 0.9300
C10 H10A 0.9600
C10 H10B 0.9600
C10 H10C 0.9600

loop_
_geom_hbond_atom_site_label_D
_geom_hbond_atom_site_label_H
_geom_hbond_atom_site_label_A
_geom_hbond_site_symmetry_A
_geom_hbond_distance_DH
_geom_hbond_distance_HA
_geom_hbond_distance_DA
_geom_hbond_angle_DHA
N4 H4A N2 2_645 0.870(10) 2.30(2) 3.137(5) 162(3)
N4 H4B O3 . 0.870(10) 2.080(10) 2.946(5) 173(4)
O3 H3A N1 4_676 0.840(10) 2.12(2) 2.954(5) 169(6)
O3 H3B N3 3_666 0.840(10) 2.43(3) 3.186(5) 150(5)
C9 H9 N4 2_655 0.930 2.69 3.587(5) 162
C2 H2 N2 2_555 0.930 2.87 3.798(5) 176
C8 H8 O1 4_675 0.930 2.72 3.452(5) 136
C1 H1 O3 1_465 0.930 2.56 3.463(5) 165
C10 H10C C3 4_676 0.960 2.89 3.655(5) 137
C10 H10A C6 3_666 0.960 2.83 3.551(5) 132
C10 H10A C7 3_666 0.960 2.86 3.502(5) 125

loop_
_geom_torsion_atom_site_label_1
_geom_torsion_atom_site_label_2
_geom_torsion_atom_site_label_3
_geom_torsion_atom_site_label_4
_geom_torsion
S1 C1 C2 N1 0.2(5)
O1 C5 C6 C7 179.3(3)
N2 N3 C4 C5 174.2(3)
N2 N3 C4 C9 -3.2(5)
N3 N2 C3 S1 2.3(4)
N3 N2 C3 N1 -178.1(3)
N3 C4 C5 O1 2.8(5)
N3 C4 C5 C6 -177.0(3)
N3 C4 C9 C8 177.1(3)
N4 C7 C8 C9 179.2(4)
C1 S1 C3 N1 0.2(3)
C1 S1 C3 N2 179.7(3)
C2 N1 C3 S1 -0.1(4)
C2 N1 C3 N2 -179.7(3)
C3 S1 C1 C2 -0.2(3)
C3 N1 C2 C1 -0.1(5)
C3 N2 N3 C4 -177.8(3)
C4 C5 C6 C7 -0.8(5)
C5 C4 C9 C8 -0.2(5)
C5 C6 C7 N4 -178.9(3)
C5 C6 C7 C8 0.8(5)
C6 C7 C8 C9 -0.5(6)
C7 C8 C9 C4 0.2(6)
C9 C4 C5 O1 -179.6(3)
C9 C4 C5 C6 0.5(5)
C10 O1 C5 C4 -171.3(3)
C10 O1 C5 C6 8.6(5)

_cod_database_fobs_code 2242850
